data_7118416
loop_
_publ_author_name
'Qitao Tan'
'Huanhuan Chen'
'Huaida Xia'
'Bingxin Liu'
'Bin Xu'

_publ_section_title
;
 Parent and trisubstituted triazacoronenes: synthesis, crystal structure
 and physicochemical properties
;
_journal_name_full Chem.Commun.
_journal_page_first 537
_journal_volume 52
_journal_year 2016
_chemical_compound_source No
_chemical_formula_moiety C33H33N3
_chemical_formula_sum 'C33 H33 N3'
_chemical_formula_weight 471.62
_chemical_melting_point_gt 523
_chemical_name_common 2,6,10-tributylbenzo[lmn]phenanthridino[2,1,10,9-defgh][2,8]phenanthroline
_chemical_name_systematic '2, 6,10-tributyl-1,5,9-triazacoronene'
_space_group_IT_number 2
_symmetry_cell_setting triclinic
_symmetry_space_group_name_Hall '-P 1'
_symmetry_space_group_name_H-M 'P -1'
_atom_sites_solution_hydrogens geom
_atom_sites_solution_primary direct
_atom_sites_solution_secondary difmap
_audit_creation_method SHELXL-97
_audit_update_record
;
2014-12-25 deposited with the CCDC.
2015-10-29 downloaded from the CCDC.
;
_cell_angle_alpha 76.13(2)
_cell_angle_beta 87.13(3)
_cell_angle_gamma 87.08(3)
_cell_formula_units_Z 2
_cell_length_a 8.299(16)
_cell_length_b 12.11(2)
_cell_length_c 13.39(3)
_cell_measurement_temperature 293(2)
_cell_volume 1304(4)
_computing_structure_refinement 'SHELXL-97 (Sheldrick, 2008)'
_computing_structure_solution 'SHELXS-97 (Sheldrick, 2008)'
_diffrn_ambient_temperature 293(2)
_diffrn_measured_fraction_theta_full 0.979
_diffrn_measured_fraction_theta_max 0.979
_diffrn_radiation_monochromator graphite
_diffrn_radiation_source 'fine-focus sealed tube'
_diffrn_radiation_type MoK\a
_diffrn_radiation_wavelength 0.71073
_diffrn_reflns_av_R_equivalents 0.0165
_diffrn_reflns_av_sigmaI/netI 0.0328
_diffrn_reflns_limit_h_max 9
_diffrn_reflns_limit_h_min -9
_diffrn_reflns_limit_k_max 14
_diffrn_reflns_limit_k_min -14
_diffrn_reflns_limit_l_max 15
_diffrn_reflns_limit_l_min -15
_diffrn_reflns_number 6410
_diffrn_reflns_theta_full 25.00
_diffrn_reflns_theta_max 25.00
_diffrn_reflns_theta_min 2.86
_exptl_absorpt_coefficient_mu 0.070
_exptl_absorpt_correction_T_max 0.9972
_exptl_absorpt_correction_T_min 0.9867
_exptl_crystal_colour Yellow
_exptl_crystal_density_diffrn 1.201
_exptl_crystal_density_method 'not measured'
_exptl_crystal_description needle
_exptl_crystal_F_000 504
_exptl_crystal_preparation Luminescent
_exptl_crystal_recrystallization_method 'THF-CH3CN diffusion'
_exptl_crystal_size_max 0.19
_exptl_crystal_size_mid 0.07
_exptl_crystal_size_min 0.04
_refine_diff_density_max 0.453
_refine_diff_density_min -0.526
_refine_diff_density_rms 0.059
_refine_ls_extinction_method none
_refine_ls_goodness_of_fit_ref 1.186
_refine_ls_hydrogen_treatment mixed
_refine_ls_matrix_type full
_refine_ls_number_parameters 327
_refine_ls_number_reflns 4478
_refine_ls_number_restraints 842
_refine_ls_restrained_S_all 1.301
_refine_ls_R_factor_all 0.1221
_refine_ls_R_factor_gt 0.0814
_refine_ls_shift/su_max 0.000
_refine_ls_shift/su_mean 0.000
_refine_ls_structure_factor_coef Fsqd
_refine_ls_weighting_details 'calc w=1/[\s^2^(Fo^2^)+(0.1655P)^2^+0.0000P] where P=(Fo^2^+2Fc^2^)/3'
_refine_ls_weighting_scheme calc
_refine_ls_wR_factor_gt 0.2619
_refine_ls_wR_factor_ref 0.3043
_reflns_number_gt 2560
_reflns_number_total 4478
_reflns_threshold_expression >2sigma(I)
_cod_data_source_file c5cc08853d2.cif
_cod_data_source_block chh
_cod_depositor_comments
;
The following automatic conversions were performed:

'_chemical_melting_point' tag was changed to
'_chemical_melting_point_gt' since the value was specified 'more
than' ('>') a certain temperature. The value '>523 K' was changed to
'523' - it should be numeric and without a unit designator.

Automatic conversion script
Id: cif_fix_values 4093 2015-10-18 17:28:56Z antanas 
;
_cod_original_sg_symbol_H-M P-1
_cod_database_code 7118416

loop_
_symmetry_equiv_pos_as_xyz
'x, y, z'
'-x, -y, -z'

loop_
_atom_site_label
_atom_site_type_symbol
_atom_site_fract_x
_atom_site_fract_y
_atom_site_fract_z
_atom_site_U_iso_or_equiv
_atom_site_adp_type
_atom_site_occupancy
_atom_site_symmetry_multiplicity
_atom_site_calc_flag
_atom_site_refinement_flags
_atom_site_disorder_assembly
_atom_site_disorder_group
C17 C 0.3554(4) 0.3124(3) 0.4996(2) 0.0411(7) Uani 1 1 d U . .
C25 C 0.1995(4) 0.4552(2) 0.5714(2) 0.0382(7) Uani 1 1 d U . .
C23 C 0.1909(4) 0.6545(3) 0.4775(2) 0.0416(7) Uani 1 1 d U . .
C19 C 0.3452(4) 0.5136(3) 0.4038(2) 0.0402(7) Uani 1 1 d U . .
C15 C 0.2100(4) 0.2543(3) 0.6655(2) 0.0450(8) Uani 1 1 d U . .
C6 C 0.5001(4) 0.3728(3) 0.3311(2) 0.0409(7) Uani 1 1 d U . .
N1 N 0.4894(3) 0.5720(2) 0.23774(19) 0.0477(7) Uani 1 1 d . . .
N3 N 0.0460(3) 0.5962(2) 0.64334(19) 0.0454(7) Uani 1 1 d . . .
C27 C 0.0524(4) 0.3961(3) 0.7347(2) 0.0471(8) Uani 1 1 d U . .
H27 H -0.0163 0.4139 0.7861 0.056 Uiso 1 1 calc R . .
C21 C 0.3381(4) 0.7115(3) 0.3123(2) 0.0485(8) Uani 1 1 d U . .
H21 H 0.3685 0.7688 0.2557 0.058 Uiso 1 1 calc R . .
C8 C 0.5103(4) 0.1724(3) 0.4270(2) 0.0499(8) Uani 1 1 d U . .
H8 H 0.5481 0.0978 0.4315 0.060 Uiso 1 1 calc R . .
N2 N 0.3658(3) 0.1131(2) 0.5925(2) 0.0515(8) Uani 1 1 d . . .
C30 C 0.0286(4) 0.7969(3) 0.5610(2) 0.0489(8) Uani 1 1 d U . .
H30A H -0.0386 0.8237 0.5021 0.059 Uiso 1 1 calc R . .
H30B H 0.1206 0.8452 0.5512 0.059 Uiso 1 1 calc R . .
C4 C 0.6446(4) 0.4409(3) 0.1558(2) 0.0515(9) Uani 1 1 d U . .
H4A H 0.5919 0.3853 0.1286 0.062 Uiso 1 1 calc R . .
H4B H 0.7468 0.4065 0.1820 0.062 Uiso 1 1 calc R . .
C32 C -0.1346(5) 0.9314(3) 0.6506(3) 0.0634(11) Uani 1 1 d U . .
H32A H -0.0462 0.9829 0.6376 0.076 Uiso 1 1 calc R . .
H32B H -0.2057 0.9536 0.5932 0.076 Uiso 1 1 calc R . .
C11 C 0.2298(5) 0.0420(3) 0.7574(3) 0.0720(11) Uani 1 1 d U . .
H11A H 0.2452 -0.0289 0.7358 0.086 Uiso 1 1 calc R . .
H11B H 0.1166 0.0501 0.7770 0.086 Uiso 1 1 calc R . .
C26 C 0.1002(4) 0.4837(3) 0.6492(2) 0.0423(8) Uani 1 1 d U . .
C10 C 0.2708(4) 0.1389(3) 0.6674(2) 0.0502(8) Uani 1 1 d U . .
C16 C 0.2547(4) 0.3396(3) 0.5800(2) 0.0403(7) Uani 1 1 d U . .
C18 C 0.4012(4) 0.3984(2) 0.4115(2) 0.0389(7) Uani 1 1 d U . .
C9 C 0.4089(4) 0.1978(3) 0.5083(2) 0.0449(8) Uani 1 1 d U . .
C24 C 0.2460(4) 0.5416(2) 0.4837(2) 0.0385(7) Uani 1 1 d U . .
C28 C 0.1059(4) 0.2855(3) 0.7429(2) 0.0500(8) Uani 1 1 d U . .
H28 H 0.0736 0.2298 0.8001 0.060 Uiso 1 1 calc R . .
C7 C 0.5532(4) 0.2555(3) 0.3425(2) 0.0489(8) Uani 1 1 d U . .
H7 H 0.6188 0.2356 0.2907 0.059 Uiso 1 1 calc R . .
C20 C 0.3935(4) 0.5974(3) 0.3169(2) 0.0421(8) Uani 1 1 d U . .
C3 C 0.6794(4) 0.5441(3) 0.0667(2) 0.0571(10) Uani 1 1 d U . .
H3A H 0.5779 0.5829 0.0440 0.069 Uiso 1 1 calc R . .
H3B H 0.7420 0.5966 0.0918 0.069 Uiso 1 1 calc R . .
C5 C 0.5416(4) 0.4650(3) 0.2442(2) 0.0437(8) Uani 1 1 d U . .
C22 C 0.2412(4) 0.7390(3) 0.3890(2) 0.0462(8) Uani 1 1 d U . .
H22 H 0.2073 0.8146 0.3835 0.055 Uiso 1 1 calc R . .
C2 C 0.7698(5) 0.5138(3) -0.0241(3) 0.0644(11) Uani 1 1 d U . .
H2A H 0.7046 0.4649 -0.0520 0.077 Uiso 1 1 calc R . .
H2B H 0.8687 0.4713 -0.0010 0.077 Uiso 1 1 calc R . .
C1 C 0.8108(6) 0.6166(4) -0.1079(3) 0.0852(14) Uani 1 1 d U . .
H1A H 0.7132 0.6579 -0.1325 0.128 Uiso 1 1 calc R . .
H1B H 0.8686 0.5927 -0.1636 0.128 Uiso 1 1 calc R . .
H1C H 0.8768 0.6648 -0.0812 0.128 Uiso 1 1 calc R . .
C12 C 0.3304(6) 0.0343(4) 0.8520(3) 0.1029(15) Uani 1 1 d U . .
H12A H 0.3391 0.1112 0.8601 0.123 Uiso 1 1 calc R . .
H12B H 0.4384 0.0074 0.8359 0.123 Uiso 1 1 calc R . .
C29 C 0.0894(4) 0.6763(3) 0.5627(2) 0.0417(8) Uani 1 1 d U . .
C33 C -0.2268(6) 0.9419(3) 0.7485(4) 0.0926(16) Uani 1 1 d U . .
H33A H -0.3224 0.8987 0.7568 0.139 Uiso 1 1 calc R . .
H33B H -0.2566 1.0205 0.7444 0.139 Uiso 1 1 calc R . .
H33C H -0.1600 0.9133 0.8063 0.139 Uiso 1 1 calc R . .
C31 C -0.0679(4) 0.8106(3) 0.6574(2) 0.0539(9) Uani 1 1 d U . .
H31A H -0.1570 0.7596 0.6694 0.065 Uiso 1 1 calc R . .
H31B H 0.0009 0.7882 0.7159 0.065 Uiso 1 1 calc R . .
C14 C 0.2933(16) -0.1508(8) 0.9539(8) 0.247(4) Uani 1 1 d DU . .
H14A H 0.2600 -0.1972 1.0196 0.371 Uiso 1 1 calc R . .
H14B H 0.4042 -0.1696 0.9386 0.371 Uiso 1 1 calc R . .
H14C H 0.2271 -0.1645 0.9017 0.371 Uiso 1 1 calc R . .
C13 C 0.2774(11) -0.0387(7) 0.9563(6) 0.182(3) Uani 1 1 d DU . .
H13A H 0.3435 -0.0245 1.0093 0.219 Uiso 1 1 calc R . .
H13B H 0.1658 -0.0194 0.9724 0.219 Uiso 1 1 calc R . .

loop_
_atom_site_aniso_label
_atom_site_aniso_U_11
_atom_site_aniso_U_22
_atom_site_aniso_U_33
_atom_site_aniso_U_23
_atom_site_aniso_U_13
_atom_site_aniso_U_12
C17 0.0431(16) 0.0410(16) 0.0399(15) -0.0123(13) 0.0002(13) 0.0012(13)
C25 0.0417(16) 0.0361(15) 0.0380(14) -0.0114(12) 0.0001(12) -0.0010(13)
C23 0.0440(17) 0.0391(16) 0.0428(15) -0.0129(13) -0.0009(13) 0.0006(13)
C19 0.0423(16) 0.0392(16) 0.0397(15) -0.0105(13) -0.0010(12) -0.0020(13)
C15 0.0495(17) 0.0405(16) 0.0445(16) -0.0098(13) 0.0010(13) -0.0006(14)
C6 0.0428(16) 0.0419(16) 0.0393(15) -0.0132(13) -0.0007(13) 0.0006(13)
N1 0.0509(17) 0.0497(17) 0.0434(15) -0.0139(12) 0.0052(12) -0.0033(13)
N3 0.0474(16) 0.0419(15) 0.0469(15) -0.0130(12) 0.0047(12) 0.0033(12)
C27 0.0523(18) 0.0470(17) 0.0411(16) -0.0113(14) 0.0080(14) -0.0007(15)
C21 0.0566(19) 0.0423(17) 0.0426(16) -0.0034(14) 0.0048(14) -0.0022(15)
C8 0.0559(19) 0.0415(17) 0.0540(18) -0.0171(14) 0.0027(15) 0.0064(15)
N2 0.0599(18) 0.0370(15) 0.0551(17) -0.0088(13) 0.0061(14) 0.0027(13)
C30 0.0526(19) 0.0417(17) 0.0535(18) -0.0160(14) 0.0052(15) 0.0029(15)
C4 0.0540(19) 0.0566(19) 0.0443(17) -0.0158(15) 0.0072(14) 0.0025(16)
C32 0.077(3) 0.0411(19) 0.071(2) -0.0169(17) 0.0170(19) 0.0042(18)
C11 0.088(3) 0.049(2) 0.071(2) -0.0017(17) 0.0187(19) 0.0016(18)
C26 0.0446(17) 0.0418(16) 0.0417(15) -0.0137(13) 0.0035(13) 0.0002(13)
C10 0.0567(19) 0.0417(17) 0.0504(17) -0.0086(14) 0.0026(15) 0.0002(14)
C16 0.0435(16) 0.0378(15) 0.0397(15) -0.0102(12) 0.0008(12) 0.0002(13)
C18 0.0418(16) 0.0375(15) 0.0393(15) -0.0132(12) -0.0008(12) -0.0006(13)
C9 0.0472(17) 0.0398(16) 0.0473(16) -0.0110(13) 0.0012(14) 0.0033(14)
C24 0.0411(16) 0.0373(15) 0.0376(15) -0.0107(12) 0.0013(12) -0.0010(13)
C28 0.0570(19) 0.0472(18) 0.0428(16) -0.0065(14) 0.0078(14) -0.0031(15)
C7 0.0541(19) 0.0464(17) 0.0479(17) -0.0182(14) 0.0080(14) 0.0047(14)
C20 0.0464(17) 0.0418(16) 0.0383(15) -0.0112(13) 0.0010(13) -0.0002(14)
C3 0.059(2) 0.065(2) 0.0473(19) -0.0154(16) 0.0067(16) -0.0007(18)
C5 0.0454(17) 0.0473(17) 0.0397(16) -0.0131(13) -0.0004(13) -0.0007(14)
C22 0.0537(19) 0.0352(16) 0.0474(17) -0.0080(13) 0.0053(14) 0.0030(14)
C2 0.060(2) 0.075(3) 0.055(2) -0.0137(18) 0.0126(17) 0.0042(19)
C1 0.095(3) 0.086(3) 0.061(2) -0.001(2) 0.029(2) 0.008(2)
C12 0.110(3) 0.095(3) 0.079(3) 0.023(2) 0.001(2) 0.010(3)
C29 0.0421(16) 0.0407(16) 0.0432(15) -0.0134(13) 0.0032(13) 0.0018(13)
C33 0.122(4) 0.053(2) 0.099(3) -0.025(2) 0.051(3) 0.004(2)
C31 0.065(2) 0.0412(18) 0.0549(19) -0.0138(15) 0.0117(16) 0.0027(16)
C14 0.311(10) 0.149(7) 0.259(8) -0.008(7) 0.012(8) -0.006(7)
C13 0.200(6) 0.160(5) 0.152(5) 0.032(4) -0.009(4) -0.002(5)

loop_
_atom_type_symbol
_atom_type_description
_atom_type_scat_dispersion_real
_atom_type_scat_dispersion_imag
_atom_type_scat_source
C C 0.0033 0.0016 'International Tables Vol C Tables 4.2.6.8 and 6.1.1.4'
H H 0.0000 0.0000 'International Tables Vol C Tables 4.2.6.8 and 6.1.1.4'
N N 0.0061 0.0033 'International Tables Vol C Tables 4.2.6.8 and 6.1.1.4'

loop_
_geom_angle_atom_site_label_1
_geom_angle_atom_site_label_2
_geom_angle_atom_site_label_3
_geom_angle
_geom_angle_site_symmetry_1
_geom_angle_site_symmetry_3
C9 C17 C16 118.8(3) . .
C9 C17 C18 120.4(3) . .
C16 C17 C18 120.8(3) . .
C26 C25 C24 119.7(3) . .
C26 C25 C16 120.0(3) . .
C24 C25 C16 120.3(3) . .
C24 C23 C22 117.6(3) . .
C24 C23 C29 117.2(3) . .
C22 C23 C29 125.2(3) . .
C20 C19 C24 121.4(3) . .
C20 C19 C18 118.6(3) . .
C24 C19 C18 120.0(3) . .
C16 C15 C28 118.0(3) . .
C16 C15 C10 117.1(3) . .
C28 C15 C10 124.9(3) . .
C18 C6 C7 116.7(3) . .
C18 C6 C5 118.2(3) . .
C7 C6 C5 125.1(3) . .
C5 N1 C20 119.3(3) . .
C29 N3 C26 119.3(3) . .
C28 C27 C26 121.1(3) . .
C28 C27 H27 119.5 . .
C26 C27 H27 119.5 . .
C22 C21 C20 121.5(3) . .
C22 C21 H21 119.2 . .
C20 C21 H21 119.2 . .
C7 C8 C9 121.3(3) . .
C7 C8 H8 119.4 . .
C9 C8 H8 119.4 . .
C10 N2 C9 119.6(3) . .
C29 C30 C31 115.0(3) . .
C29 C30 H30A 108.5 . .
C31 C30 H30A 108.5 . .
C29 C30 H30B 108.5 . .
C31 C30 H30B 108.5 . .
H30A C30 H30B 107.5 . .
C5 C4 C3 115.9(3) . .
C5 C4 H4A 108.3 . .
C3 C4 H4A 108.3 . .
C5 C4 H4B 108.3 . .
C3 C4 H4B 108.3 . .
H4A C4 H4B 107.4 . .
C33 C32 C31 111.8(3) . .
C33 C32 H32A 109.3 . .
C31 C32 H32A 109.3 . .
C33 C32 H32B 109.3 . .
C31 C32 H32B 109.3 . .
H32A C32 H32B 107.9 . .
C10 C11 C12 114.3(4) . .
C10 C11 H11A 108.7 . .
C12 C11 H11A 108.7 . .
C10 C11 H11B 108.7 . .
C12 C11 H11B 108.7 . .
H11A C11 H11B 107.6 . .
C25 C26 N3 121.1(3) . .
C25 C26 C27 118.8(3) . .
N3 C26 C27 120.0(3) . .
N2 C10 C15 122.9(3) . .
N2 C10 C11 116.5(3) . .
C15 C10 C11 120.5(3) . .
C15 C16 C17 120.1(3) . .
C15 C16 C25 120.8(3) . .
C17 C16 C25 119.0(3) . .
C6 C18 C19 118.9(3) . .
C6 C18 C17 121.5(3) . .
C19 C18 C17 119.6(3) . .
N2 C9 C17 121.5(3) . .
N2 C9 C8 120.6(3) . .
C17 C9 C8 117.9(3) . .
C23 C24 C19 120.6(3) . .
C23 C24 C25 119.2(3) . .
C19 C24 C25 120.3(3) . .
C27 C28 C15 121.3(3) . .
C27 C28 H28 119.3 . .
C15 C28 H28 119.3 . .
C8 C7 C6 122.2(3) . .
C8 C7 H7 118.9 . .
C6 C7 H7 118.9 . .
N1 C20 C19 122.4(3) . .
N1 C20 C21 120.2(3) . .
C19 C20 C21 117.4(3) . .
C2 C3 C4 113.7(3) . .
C2 C3 H3A 108.8 . .
C4 C3 H3A 108.8 . .
C2 C3 H3B 108.8 . .
C4 C3 H3B 108.8 . .
H3A C3 H3B 107.7 . .
N1 C5 C6 122.6(3) . .
N1 C5 C4 117.5(3) . .
C6 C5 C4 119.9(3) . .
C21 C22 C23 121.6(3) . .
C21 C22 H22 119.2 . .
C23 C22 H22 119.2 . .
C3 C2 C1 112.8(3) . .
C3 C2 H2A 109.0 . .
C1 C2 H2A 109.0 . .
C3 C2 H2B 109.0 . .
C1 C2 H2B 109.0 . .
H2A C2 H2B 107.8 . .
C2 C1 H1A 109.5 . .
C2 C1 H1B 109.5 . .
H1A C1 H1B 109.5 . .
C2 C1 H1C 109.5 . .
H1A C1 H1C 109.5 . .
H1B C1 H1C 109.5 . .
C11 C12 C13 120.4(5) . .
C11 C12 H12A 107.2 . .
C13 C12 H12A 107.2 . .
C11 C12 H12B 107.2 . .
C13 C12 H12B 107.2 . .
H12A C12 H12B 106.8 . .
N3 C29 C23 123.5(3) . .
N3 C29 C30 116.9(3) . .
C23 C29 C30 119.6(3) . .
C32 C33 H33A 109.5 . .
C32 C33 H33B 109.5 . .
H33A C33 H33B 109.5 . .
C32 C33 H33C 109.5 . .
H33A C33 H33C 109.5 . .
H33B C33 H33C 109.5 . .
C32 C31 C30 113.5(3) . .
C32 C31 H31A 108.9 . .
C30 C31 H31A 108.9 . .
C32 C31 H31B 108.9 . .
C30 C31 H31B 108.9 . .
H31A C31 H31B 107.7 . .
C13 C14 H14A 109.5 . .
C13 C14 H14B 109.5 . .
H14A C14 H14B 109.5 . .
C13 C14 H14C 109.5 . .
H14A C14 H14C 109.5 . .
H14B C14 H14C 109.5 . .
C14 C13 C12 109.2(8) . .
C14 C13 H13A 109.8 . .
C12 C13 H13A 109.8 . .
C14 C13 H13B 109.8 . .
C12 C13 H13B 109.8 . .
H13A C13 H13B 108.3 . .

loop_
_geom_bond_atom_site_label_1
_geom_bond_atom_site_label_2
_geom_bond_distance
_geom_bond_site_symmetry_2
C17 C9 1.414(5) .
C17 C16 1.420(4) .
C17 C18 1.425(5) .
C25 C26 1.394(4) .
C25 C24 1.424(5) .
C25 C16 1.430(5) .
C23 C24 1.404(5) .
C23 C22 1.428(5) .
C23 C29 1.451(4) .
C19 C20 1.405(5) .
C19 C24 1.412(4) .
C19 C18 1.429(5) .
C15 C16 1.395(5) .
C15 C28 1.425(4) .
C15 C10 1.456(5) .
C6 C18 1.405(4) .
C6 C7 1.440(5) .
C6 C5 1.448(5) .
N1 C5 1.329(4) .
N1 C20 1.378(4) .
N3 C29 1.316(4) .
N3 C26 1.398(4) .
C27 C28 1.369(5) .
C27 C26 1.418(5) .
C27 H27 0.9300 .
C21 C22 1.366(4) .
C21 C20 1.423(5) .
C21 H21 0.9300 .
C8 C7 1.367(5) .
C8 C9 1.425(5) .
C8 H8 0.9300 .
N2 C10 1.330(4) .
N2 C9 1.377(4) .
C30 C29 1.516(5) .
C30 C31 1.523(5) .
C30 H30A 0.9700 .
C30 H30B 0.9700 .
C4 C5 1.502(5) .
C4 C3 1.534(5) .
C4 H4A 0.9700 .
C4 H4B 0.9700 .
C32 C33 1.513(5) .
C32 C31 1.521(5) .
C32 H32A 0.9700 .
C32 H32B 0.9700 .
C11 C10 1.505(5) .
C11 C12 1.533(7) .
C11 H11A 0.9700 .
C11 H11B 0.9700 .
C28 H28 0.9300 .
C7 H7 0.9300 .
C3 C2 1.507(5) .
C3 H3A 0.9700 .
C3 H3B 0.9700 .
C22 H22 0.9300 .
C2 C1 1.503(5) .
C2 H2A 0.9700 .
C2 H2B 0.9700 .
C1 H1A 0.9600 .
C1 H1B 0.9600 .
C1 H1C 0.9600 .
C12 C13 1.520(8) .
C12 H12A 0.9700 .
C12 H12B 0.9700 .
C33 H33A 0.9600 .
C33 H33B 0.9600 .
C33 H33C 0.9600 .
C31 H31A 0.9700 .
C31 H31B 0.9700 .
C14 C13 1.365(8) .
C14 H14A 0.9600 .
C14 H14B 0.9600 .
C14 H14C 0.9600 .
C13 H13A 0.9700 .
C13 H13B 0.9700 .

loop_
_geom_torsion_atom_site_label_1
_geom_torsion_atom_site_label_2
_geom_torsion_atom_site_label_3
_geom_torsion_atom_site_label_4
_geom_torsion
_geom_torsion_site_symmetry_1
_geom_torsion_site_symmetry_2
_geom_torsion_site_symmetry_3
_geom_torsion_site_symmetry_4
C24 C25 C26 N3 -0.5(5) . . . .
C16 C25 C26 N3 179.3(3) . . . .
C24 C25 C26 C27 178.7(3) . . . .
C16 C25 C26 C27 -1.6(5) . . . .
C29 N3 C26 C25 0.2(5) . . . .
C29 N3 C26 C27 -179.0(3) . . . .
C28 C27 C26 C25 1.8(5) . . . .
C28 C27 C26 N3 -179.0(3) . . . .
C9 N2 C10 C15 -0.6(5) . . . .
C9 N2 C10 C11 -179.6(3) . . . .
C16 C15 C10 N2 0.4(5) . . . .
C28 C15 C10 N2 178.8(3) . . . .
C16 C15 C10 C11 179.3(3) . . . .
C28 C15 C10 C11 -2.3(6) . . . .
C12 C11 C10 N2 100.0(4) . . . .
C12 C11 C10 C15 -78.9(5) . . . .
C28 C15 C16 C17 -178.6(3) . . . .
C10 C15 C16 C17 -0.1(5) . . . .
C28 C15 C16 C25 1.0(5) . . . .
C10 C15 C16 C25 179.5(3) . . . .
C9 C17 C16 C15 0.0(5) . . . .
C18 C17 C16 C15 179.6(3) . . . .
C9 C17 C16 C25 -179.6(3) . . . .
C18 C17 C16 C25 -0.1(5) . . . .
C26 C25 C16 C15 0.2(5) . . . .
C24 C25 C16 C15 179.9(3) . . . .
C26 C25 C16 C17 179.8(3) . . . .
C24 C25 C16 C17 -0.4(5) . . . .
C7 C6 C18 C19 -180.0(3) . . . .
C5 C6 C18 C19 0.4(5) . . . .
C7 C6 C18 C17 -0.2(5) . . . .
C5 C6 C18 C17 -179.8(3) . . . .
C20 C19 C18 C6 -1.0(5) . . . .
C24 C19 C18 C6 -179.8(3) . . . .
C20 C19 C18 C17 179.2(3) . . . .
C24 C19 C18 C17 0.4(5) . . . .
C9 C17 C18 C6 -0.1(5) . . . .
C16 C17 C18 C6 -179.7(3) . . . .
C9 C17 C18 C19 179.7(3) . . . .
C16 C17 C18 C19 0.1(5) . . . .
C10 N2 C9 C17 0.5(5) . . . .
C10 N2 C9 C8 -179.9(3) . . . .
C16 C17 C9 N2 -0.2(5) . . . .
C18 C17 C9 N2 -179.8(3) . . . .
C16 C17 C9 C8 -179.8(3) . . . .
C18 C17 C9 C8 0.6(5) . . . .
C7 C8 C9 N2 179.5(3) . . . .
C7 C8 C9 C17 -0.9(5) . . . .
C22 C23 C24 C19 -1.1(5) . . . .
C29 C23 C24 C19 180.0(3) . . . .
C22 C23 C24 C25 179.4(3) . . . .
C29 C23 C24 C25 0.5(5) . . . .
C20 C19 C24 C23 0.9(5) . . . .
C18 C19 C24 C23 179.7(3) . . . .
C20 C19 C24 C25 -179.7(3) . . . .
C18 C19 C24 C25 -0.9(5) . . . .
C26 C25 C24 C23 0.1(5) . . . .
C16 C25 C24 C23 -179.6(3) . . . .
C26 C25 C24 C19 -179.4(3) . . . .
C16 C25 C24 C19 0.9(5) . . . .
C26 C27 C28 C15 -0.6(5) . . . .
C16 C15 C28 C27 -0.8(5) . . . .
C10 C15 C28 C27 -179.2(3) . . . .
C9 C8 C7 C6 0.6(5) . . . .
C18 C6 C7 C8 0.0(5) . . . .
C5 C6 C7 C8 179.6(3) . . . .
C5 N1 C20 C19 -1.5(5) . . . .
C5 N1 C20 C21 179.1(3) . . . .
C24 C19 C20 N1 -179.6(3) . . . .
C18 C19 C20 N1 1.6(5) . . . .
C24 C19 C20 C21 -0.2(5) . . . .
C18 C19 C20 C21 -179.0(3) . . . .
C22 C21 C20 N1 179.2(3) . . . .
C22 C21 C20 C19 -0.2(5) . . . .
C5 C4 C3 C2 -174.6(3) . . . .
C20 N1 C5 C6 0.8(5) . . . .
C20 N1 C5 C4 179.4(3) . . . .
C18 C6 C5 N1 -0.3(5) . . . .
C7 C6 C5 N1 -179.9(3) . . . .
C18 C6 C5 C4 -178.9(3) . . . .
C7 C6 C5 C4 1.5(5) . . . .
C3 C4 C5 N1 0.4(5) . . . .
C3 C4 C5 C6 179.0(3) . . . .
C20 C21 C22 C23 0.0(5) . . . .
C24 C23 C22 C21 0.7(5) . . . .
C29 C23 C22 C21 179.5(3) . . . .
C4 C3 C2 C1 -176.8(3) . . . .
C10 C11 C12 C13 164.8(5) . . . .
C26 N3 C29 C23 0.5(5) . . . .
C26 N3 C29 C30 -179.4(3) . . . .
C24 C23 C29 N3 -0.9(5) . . . .
C22 C23 C29 N3 -179.7(3) . . . .
C24 C23 C29 C30 179.0(3) . . . .
C22 C23 C29 C30 0.2(5) . . . .
C31 C30 C29 N3 3.6(5) . . . .
C31 C30 C29 C23 -176.3(3) . . . .
C33 C32 C31 C30 -178.9(3) . . . .
C29 C30 C31 C32 -176.9(3) . . . .
C11 C12 C13 C14 68.8(10) . . . .
